data_7715627
loop_
_publ_author_name
'Ikeshita, Masahiro'
'Ma, Shing Cho'
'Muller, Gilles'
'Naota, Takeshi'

_publ_section_title
;
 Linker-dependent control of the chiroptical properties of
 polymethylene-vaulted
 <i>trans</i>-bis[(&#x3b2;-iminomethyl)naphthoxy]platinum(II) complexes.
;
_journal_issue 18
_journal_name_full 'Dalton transactions (Cambridge, England : 2003)'
_journal_page_first 7775
_journal_page_last 7787
_journal_paper_doi 10.1039/d4dt00273c
_journal_volume 53
_journal_year 2024
_chemical_absolute_configuration 'CHOOSE rm ad rmad syn or unk'
_chemical_formula_moiety 'C32 H34 N2 O2 Pt'
_chemical_formula_sum 'C32 H34 N2 O2 Pt'
_chemical_formula_weight 673.72
_space_group_crystal_system orthorhombic
_space_group_IT_number 43
_space_group_name_Hall 'F 2 -2d'
_space_group_name_H-M_alt 'F d d 2'
_atom_sites_solution_hydrogens geom
_atom_sites_solution_primary direct
_atom_sites_solution_secondary difmap
_audit_update_record
;
2020-09-26 deposited with the CCDC.	2024-04-03 downloaded from the CCDC.
;
_cell_angle_alpha 90.0000
_cell_angle_beta 90.0000
_cell_angle_gamma 90.0000
_cell_formula_units_Z 16
_cell_length_a 22.504(3)
_cell_length_b 44.633(6)
_cell_length_c 10.4221(16)
_cell_measurement_reflns_used 6392
_cell_measurement_temperature 273
_cell_measurement_theta_max 27.49
_cell_measurement_theta_min 3.14
_cell_volume 10468(3)
_computing_cell_refinement 'CrystalClear-SM Expert 2.1 b45'
_computing_data_collection 'CrystalClear-SM Expert 2.1 b45 (Rigaku, 2015)'
_computing_data_reduction 'CrystalClear-SM Expert 2.1 b45'
_computing_molecular_graphics 'CrystalStructure 4.2.4'
_computing_publication_material 'CrystalStructure 4.2.4 (Rigaku, 2016)'
_computing_structure_refinement 'SHELXL Version 2016/4 (Sheldrick, 2008)'
_computing_structure_solution 'SHELXT Version 2014/5 (Sheldrick, 2014)'
_diffrn_ambient_temperature 273
_diffrn_detector_area_resol_mean 5.811
_diffrn_measured_fraction_theta_full 0.998
_diffrn_measured_fraction_theta_max 0.996
_diffrn_measurement_device_type 'Rigaku XtaLAB P100'
_diffrn_measurement_method \w
_diffrn_radiation_type 'Mo K\a'
_diffrn_radiation_wavelength 0.71075
_diffrn_reflns_av_R_equivalents 0.1156
_diffrn_reflns_Laue_measured_fraction_full 0.998
_diffrn_reflns_Laue_measured_fraction_max 0.996
_diffrn_reflns_limit_h_max 28
_diffrn_reflns_limit_h_min -28
_diffrn_reflns_limit_k_max 57
_diffrn_reflns_limit_k_min -57
_diffrn_reflns_limit_l_max 13
_diffrn_reflns_limit_l_min -13
_diffrn_reflns_number 17210
_diffrn_reflns_point_group_measured_fraction_full 0.981
_diffrn_reflns_point_group_measured_fraction_max 0.965
_diffrn_reflns_theta_full 25.242
_diffrn_reflns_theta_max 27.518
_diffrn_reflns_theta_min 3.138
_diffrn_standards_number 0
_exptl_absorpt_coefficient_mu 5.373
_exptl_absorpt_correction_T_max 0.764
_exptl_absorpt_correction_T_min 0.657
_exptl_absorpt_correction_type multi-scan
_exptl_absorpt_process_details 'REQAB (Rigaku, 1998)'
_exptl_crystal_colour red
_exptl_crystal_density_diffrn 1.710
_exptl_crystal_density_method 'not measured'
_exptl_crystal_description chip
_exptl_crystal_F_000 5344.00
_exptl_crystal_size_max 0.100
_exptl_crystal_size_mid 0.050
_exptl_crystal_size_min 0.050
_refine_diff_density_max 1.56
_refine_diff_density_min -1.29
_refine_ls_abs_structure_details
;
 Flack x determined using 1973 quotients [(I+)-(I-)]/[(I+)+(I-)]
 (Parsons, Flack and Wagner, Acta Cryst. B69 (2013) 249-259).
;
_refine_ls_abs_structure_Flack 0.012(11)
_refine_ls_extinction_method none
_refine_ls_goodness_of_fit_ref 0.989
_refine_ls_hydrogen_treatment constr
_refine_ls_number_parameters 334
_refine_ls_number_reflns 5822
_refine_ls_number_restraints 1
_refine_ls_R_factor_all 0.0539
_refine_ls_R_factor_gt 0.0394
_refine_ls_shift/su_max 0.001
_refine_ls_structure_factor_coef Fsqd
_refine_ls_weighting_details 'w = 1/[\s^2^(Fo^2^)+(0.0195P)^2^] where P=(Fo^2^+2Fc^2^)/3'
_refine_ls_weighting_scheme calc
_refine_ls_wR_factor_gt 0.0764
_refine_ls_wR_factor_ref 0.0813
_reflns_Friedel_coverage 0.836
_reflns_Friedel_fraction_full 0.961
_reflns_Friedel_fraction_max 0.930
_reflns_number_gt 4938
_reflns_number_total 5822
_reflns_threshold_expression F^2^>2.0\s(F^2^)
_cod_data_source_file d4dt00273c2.cif
_cod_data_source_block PILATUS737
_cod_depositor_comments 'Adding full bibliography for 7715625--7715636.cif.'
_cod_database_code 7715627

loop_
_space_group_symop_id
_space_group_symop_operation_xyz
1 +X,+Y,+Z
2 -X,-Y,+Z
3 1/4-X,1/4+Y,1/4+Z
4 1/4+X,1/4-Y,1/4+Z
5 +X,1/2+Y,1/2+Z
6 -X,1/2-Y,1/2+Z
7 1/4-X,3/4+Y,3/4+Z
8 1/4+X,3/4-Y,3/4+Z
9 1/2+X,+Y,1/2+Z
10 1/2-X,-Y,1/2+Z
11 3/4-X,1/4+Y,3/4+Z
12 3/4+X,1/4-Y,3/4+Z
13 1/2+X,1/2+Y,+Z
14 1/2-X,1/2-Y,+Z
15 3/4-X,3/4+Y,1/4+Z
16 3/4+X,3/4-Y,1/4+Z

loop_
_atom_site_label
_atom_site_type_symbol
_atom_site_fract_x
_atom_site_fract_y
_atom_site_fract_z
_atom_site_U_iso_or_equiv
_atom_site_adp_type
_atom_site_occupancy
_atom_site_site_symmetry_order
_atom_site_calc_flag
_atom_site_refinement_flags_posn
_atom_site_refinement_flags_adp
_atom_site_refinement_flags_occupancy
_atom_site_disorder_assembly
_atom_site_disorder_group
PT1 Pt 0.61263(2) 0.67133(2) 0.53445(7) 0.01712(11) Uani 1 1 d . . . . .
O1 O 0.6161(4) 0.62682(18) 0.5111(7) 0.029(2) Uani 1 1 d . . . . .
O2 O 0.6089(3) 0.71494(18) 0.5664(5) 0.0213(19) Uani 1 1 d . . . . .
N3 N 0.6745(4) 0.6691(2) 0.6742(7) 0.021(2) Uani 1 1 d . . . . .
N4 N 0.5543(4) 0.6736(2) 0.3878(7) 0.019(2) Uani 1 1 d . . . . .
C5 C 0.6272(5) 0.6081(2) 0.6048(8) 0.016(2) Uani 1 1 d . . . . .
C6 C 0.5242(5) 0.6973(3) 0.3606(9) 0.020(2) Uani 1 1 d . . . . .
H6 H 0.496660 0.695291 0.294575 0.024 Uiso 1 1 calc R U . . .
C8 C 0.5517(5) 0.6484(2) 0.2971(10) 0.022(2) Uani 1 1 d . . . . .
H8A H 0.519370 0.651612 0.237075 0.027 Uiso 1 1 calc R U . . .
H8B H 0.543608 0.630037 0.343785 0.027 Uiso 1 1 calc R U . . .
C9 C 0.6612(5) 0.6156(2) 0.7170(9) 0.017(2) Uani 1 1 d . . . . .
C10 C 0.6717(5) 0.5934(3) 0.8087(9) 0.025(3) Uani 1 1 d . . . . .
H10 H 0.693775 0.598392 0.881062 0.030 Uiso 1 1 calc R U . . .
C11 C 0.7779(5) 0.6858(2) 0.5064(9) 0.024(2) Uani 1 1 d . . . . .
H11A H 0.752882 0.668797 0.486287 0.029 Uiso 1 1 calc R U . . .
H11B H 0.811508 0.678673 0.556083 0.029 Uiso 1 1 calc R U . . .
C12 C 0.6098(5) 0.6450(3) 0.2228(9) 0.025(2) Uani 1 1 d . . . . .
H12A H 0.604401 0.629619 0.157910 0.030 Uiso 1 1 calc R U . . .
H12B H 0.640230 0.637970 0.281514 0.030 Uiso 1 1 calc R U . . .
C13 C 0.7102(5) 0.6961(3) 0.7035(10) 0.024(2) Uani 1 1 d . . . . .
H13A H 0.739141 0.691195 0.769121 0.029 Uiso 1 1 calc R U . . .
H13B H 0.684185 0.711488 0.737743 0.029 Uiso 1 1 calc R U . . .
C14 C 0.5721(4) 0.7347(2) 0.5138(9) 0.019(2) Uani 1 1 d . . . . .
C15 C 0.6876(5) 0.6447(2) 0.7352(9) 0.020(2) Uani 1 1 d . . . . .
H15 H 0.717082 0.646193 0.797427 0.024 Uiso 1 1 calc R U . . .
C16 C 0.6507(4) 0.5642(2) 0.7969(11) 0.020(2) Uani 1 1 d . . . . .
C17 C 0.7540(5) 0.7017(2) 0.2730(11) 0.027(2) Uani 1 1 d . . . . .
H17A H 0.767182 0.715614 0.207629 0.032 Uiso 1 1 calc R U . . .
H17B H 0.716771 0.709060 0.307821 0.032 Uiso 1 1 calc R U . . .
C18 C 0.6620(6) 0.5420(3) 0.8927(9) 0.026(3) Uani 1 1 d . . . . .
H18 H 0.684218 0.547010 0.964877 0.031 Uiso 1 1 calc R U . . .
C19 C 0.7437(5) 0.6706(3) 0.2116(10) 0.028(3) Uani 1 1 d . . . . .
H19A H 0.780690 0.663771 0.173954 0.033 Uiso 1 1 calc R U . . .
H19B H 0.732871 0.656520 0.278594 0.033 Uiso 1 1 calc R U . . .
C20 C 0.4588(5) 0.8012(2) 0.3463(9) 0.020(2) Uani 1 1 d . . . . .
H20 H 0.428768 0.795673 0.289776 0.024 Uiso 1 1 calc R U . . .
C21 C 0.5758(4) 0.7644(2) 0.5482(10) 0.023(2) Uani 1 1 d . . . . .
H21 H 0.603745 0.770046 0.609357 0.028 Uiso 1 1 calc R U . . .
C22 C 0.7425(6) 0.7085(3) 0.5863(10) 0.028(3) Uani 1 1 d . . . . .
H22A H 0.769590 0.724040 0.614931 0.033 Uiso 1 1 calc R U . . .
H22B H 0.713416 0.717908 0.530724 0.033 Uiso 1 1 calc R U . . .
C23 C 0.4906(5) 0.7484(2) 0.3681(9) 0.021(2) Uani 1 1 d . . . . .
H23 H 0.462238 0.742853 0.307761 0.025 Uiso 1 1 calc R U . . .
C24 C 0.6177(5) 0.5564(2) 0.6861(9) 0.018(2) Uani 1 1 d . . . . .
C25 C 0.6079(5) 0.5786(3) 0.5914(10) 0.023(2) Uani 1 1 d . . . . .
H25 H 0.587592 0.573268 0.517074 0.027 Uiso 1 1 calc R U . . .
C26 C 0.5456(4) 0.8177(2) 0.5224(10) 0.021(2) Uani 1 1 d . . . . .
H26 H 0.573892 0.823868 0.581825 0.025 Uiso 1 1 calc R U . . .
C27 C 0.4944(4) 0.7783(2) 0.4036(9) 0.017(2) Uani 1 1 d . . . . .
C28 C 0.8006(5) 0.7001(3) 0.3806(10) 0.031(3) Uani 1 1 d . . . . .
H28A H 0.814323 0.720280 0.398987 0.037 Uiso 1 1 calc R U . . .
H28B H 0.834435 0.688701 0.350097 0.037 Uiso 1 1 calc R U . . .
C29 C 0.6954(5) 0.6702(3) 0.1084(9) 0.027(3) Uani 1 1 d . . . . .
H29A H 0.703238 0.686399 0.048552 0.033 Uiso 1 1 calc R U . . .
H29B H 0.698476 0.651558 0.061225 0.033 Uiso 1 1 calc R U . . .
C30 C 0.6403(6) 0.5136(3) 0.8791(10) 0.031(3) Uani 1 1 d . . . . .
H30 H 0.647221 0.499310 0.942419 0.038 Uiso 1 1 calc R U . . .
C31 C 0.5108(5) 0.8387(3) 0.4625(10) 0.025(3) Uani 1 1 d . . . . .
H31 H 0.515719 0.858906 0.482104 0.031 Uiso 1 1 calc R U . . .
C32 C 0.5952(5) 0.5266(3) 0.6745(10) 0.026(3) Uani 1 1 d . . . . .
H32 H 0.572425 0.521336 0.603556 0.031 Uiso 1 1 calc R U . . .
C33 C 0.5391(5) 0.7866(2) 0.4952(8) 0.020(2) Uani 1 1 d . . . . .
C34 C 0.4675(5) 0.8301(3) 0.3714(9) 0.026(3) Uani 1 1 d . . . . .
H34 H 0.445094 0.844549 0.329129 0.031 Uiso 1 1 calc R U . . .
C35 C 0.6319(5) 0.6734(3) 0.1577(10) 0.025(2) Uani 1 1 d . . . . .
H35A H 0.605905 0.678204 0.086324 0.030 Uiso 1 1 calc R U . . .
H35B H 0.630135 0.689887 0.218238 0.030 Uiso 1 1 calc R U . . .
C36 C 0.6069(5) 0.5058(3) 0.7673(11) 0.032(3) Uani 1 1 d . . . . .
H36 H 0.593002 0.486338 0.757499 0.039 Uiso 1 1 calc R U . . .
C37 C 0.5274(5) 0.7263(2) 0.4187(8) 0.017(2) Uani 1 1 d . . . . .

loop_
_atom_site_aniso_label
_atom_site_aniso_U_11
_atom_site_aniso_U_22
_atom_site_aniso_U_33
_atom_site_aniso_U_23
_atom_site_aniso_U_13
_atom_site_aniso_U_12
PT1 0.01771(16) 0.01854(17) 0.01512(15) 0.00121(17) -0.00131(18) 0.00026(18)
O1 0.032(4) 0.028(4) 0.026(5) 0.005(4) -0.010(4) -0.002(4)
O2 0.023(4) 0.029(4) 0.012(4) -0.003(3) -0.006(3) 0.004(3)
N3 0.015(5) 0.035(6) 0.014(4) -0.007(4) -0.002(4) -0.002(4)
N4 0.015(5) 0.029(6) 0.012(4) 0.001(4) -0.006(4) -0.010(4)
C5 0.020(6) 0.015(5) 0.014(4) 0.002(4) -0.001(4) 0.002(4)
C6 0.018(6) 0.025(6) 0.016(5) 0.005(4) -0.005(4) -0.003(5)
C8 0.027(6) 0.022(5) 0.018(5) -0.008(5) -0.001(5) -0.006(4)
C9 0.016(5) 0.016(5) 0.021(4) -0.001(4) 0.002(4) 0.007(4)
C10 0.028(6) 0.033(6) 0.014(5) 0.002(4) -0.004(4) 0.006(5)
C11 0.024(6) 0.022(6) 0.026(6) 0.007(4) -0.005(4) -0.002(5)
C12 0.028(6) 0.021(6) 0.025(5) -0.003(4) -0.001(5) -0.004(5)
C13 0.015(5) 0.029(7) 0.028(5) -0.004(5) -0.002(5) 0.003(5)
C14 0.014(5) 0.025(6) 0.019(5) -0.004(4) 0.003(4) 0.000(4)
C15 0.023(6) 0.028(6) 0.009(4) 0.003(4) -0.002(4) 0.011(5)
C16 0.014(5) 0.024(5) 0.023(5) 0.000(5) 0.000(5) 0.005(4)
C17 0.026(6) 0.023(6) 0.031(5) 0.006(5) 0.002(6) -0.001(5)
C18 0.025(6) 0.035(7) 0.016(5) 0.008(5) 0.001(5) 0.009(6)
C19 0.027(6) 0.029(7) 0.027(5) 0.000(5) 0.001(5) 0.002(6)
C20 0.022(6) 0.015(6) 0.023(5) 0.000(4) -0.004(5) -0.003(5)
C21 0.018(5) 0.033(6) 0.018(5) 0.005(5) -0.004(5) -0.002(4)
C22 0.033(7) 0.019(6) 0.032(5) 0.000(5) -0.005(5) -0.003(5)
C23 0.018(5) 0.027(6) 0.017(5) -0.006(4) 0.002(4) -0.004(5)
C24 0.014(5) 0.019(6) 0.020(4) 0.000(4) 0.000(4) 0.007(4)
C25 0.020(6) 0.027(7) 0.021(4) 0.001(4) -0.002(4) 0.002(5)
C26 0.019(5) 0.025(5) 0.018(5) -0.002(5) 0.008(5) -0.003(4)
C27 0.014(5) 0.013(5) 0.023(5) 0.004(4) 0.004(4) 0.005(4)
C28 0.027(6) 0.042(8) 0.024(5) 0.007(5) -0.006(5) -0.013(6)
C29 0.036(7) 0.027(6) 0.019(5) -0.001(5) 0.000(5) 0.002(6)
C30 0.037(7) 0.024(6) 0.033(6) 0.015(5) 0.002(6) 0.004(6)
C31 0.032(7) 0.014(6) 0.030(5) -0.002(5) 0.006(5) 0.004(5)
C32 0.028(6) 0.023(6) 0.027(5) 0.009(5) 0.001(5) 0.004(5)
C33 0.013(5) 0.029(6) 0.018(5) 0.000(4) 0.005(4) 0.002(5)
C34 0.031(7) 0.025(6) 0.021(5) 0.007(5) 0.002(5) 0.007(5)
C35 0.026(6) 0.026(6) 0.023(5) 0.005(4) -0.004(4) 0.000(5)
C36 0.038(7) 0.021(6) 0.038(6) 0.004(5) -0.004(6) 0.005(5)
C37 0.018(5) 0.018(6) 0.017(4) 0.004(4) 0.002(4) -0.002(4)

loop_
_atom_type_symbol
_atom_type_description
_atom_type_scat_dispersion_real
_atom_type_scat_dispersion_imag
_atom_type_scat_source
C C 0.0033 0.0016
;
International Tables for Crystallography
(Vol. C, Tables 4.2.6.8 and 6.1.1.4)
;
H H 0.0000 0.0000
;
International Tables for Crystallography
(Vol. C, Table 6.1.1.4)
;
N N 0.0061 0.0033
;
International Tables for Crystallography
(Vol. C, Tables 4.2.6.8 and 6.1.1.4)
;
O O 0.0106 0.0060
;
International Tables for Crystallography
(Vol. C, Tables 4.2.6.8 and 6.1.1.4)
;
Pt Pt -1.7033 8.3905
;
International Tables for Crystallography
(Vol. C, Tables 4.2.6.8 and 6.1.1.4)
;

loop_
_geom_angle_atom_site_label_1
_geom_angle_atom_site_label_2
_geom_angle_atom_site_label_3
_geom_angle
_geom_angle_site_symmetry_1
_geom_angle_site_symmetry_3
_geom_angle_publ_flag
O2 PT1 O1 177.3(3) . . ?
O2 PT1 N3 87.5(3) . . ?
O1 PT1 N3 90.6(3) . . ?
O2 PT1 N4 92.9(3) . . ?
O1 PT1 N4 89.0(4) . . ?
N3 PT1 N4 177.0(4) . . ?
C5 O1 PT1 123.3(7) . . ?
C14 O2 PT1 127.6(6) . . ?
C15 N3 C13 117.3(9) . . ?
C15 N3 PT1 123.7(8) . . ?
C13 N3 PT1 118.8(7) . . ?
C6 N4 C8 117.8(9) . . ?
C6 N4 PT1 123.4(7) . . ?
C8 N4 PT1 118.3(7) . . ?
O1 C5 C25 117.9(9) . . ?
O1 C5 C9 124.1(9) . . ?
C25 C5 C9 117.8(9) . . ?
N4 C6 C37 128.5(10) . . ?
N4 C6 H6 115.7 . . ?
C37 C6 H6 115.7 . . ?
N4 C8 C12 111.7(9) . . ?
N4 C8 H8A 109.3 . . ?
C12 C8 H8A 109.3 . . ?
N4 C8 H8B 109.3 . . ?
C12 C8 H8B 109.3 . . ?
H8A C8 H8B 107.9 . . ?
C10 C9 C5 118.9(9) . . ?
C10 C9 C15 118.6(9) . . ?
C5 C9 C15 122.4(9) . . ?
C9 C10 C16 123.1(9) . . ?
C9 C10 H10 118.5 . . ?
C16 C10 H10 118.5 . . ?
C22 C11 C28 111.1(9) . . ?
C22 C11 H11A 109.4 . . ?
C28 C11 H11A 109.4 . . ?
C22 C11 H11B 109.4 . . ?
C28 C11 H11B 109.4 . . ?
H11A C11 H11B 108.0 . . ?
C8 C12 C35 115.0(10) . . ?
C8 C12 H12A 108.5 . . ?
C35 C12 H12A 108.5 . . ?
C8 C12 H12B 108.5 . . ?
C35 C12 H12B 108.5 . . ?
H12A C12 H12B 107.5 . . ?
N3 C13 C22 112.9(8) . . ?
N3 C13 H13A 109.0 . . ?
C22 C13 H13A 109.0 . . ?
N3 C13 H13B 109.0 . . ?
C22 C13 H13B 109.0 . . ?
H13A C13 H13B 107.8 . . ?
O2 C14 C21 119.7(9) . . ?
O2 C14 C37 122.7(9) . . ?
C21 C14 C37 117.6(9) . . ?
N3 C15 C9 126.8(10) . . ?
N3 C15 H15 116.6 . . ?
C9 C15 H15 116.6 . . ?
C10 C16 C24 118.6(9) . . ?
C10 C16 C18 121.7(10) . . ?
C24 C16 C18 119.7(10) . . ?
C28 C17 C19 111.4(9) . . ?
C28 C17 H17A 109.4 . . ?
C19 C17 H17A 109.4 . . ?
C28 C17 H17B 109.4 . . ?
C19 C17 H17B 109.4 . . ?
H17A C17 H17B 108.0 . . ?
C30 C18 C16 120.4(10) . . ?
C30 C18 H18 119.8 . . ?
C16 C18 H18 119.8 . . ?
C29 C19 C17 114.1(10) . . ?
C29 C19 H19A 108.7 . . ?
C17 C19 H19A 108.7 . . ?
C29 C19 H19B 108.7 . . ?
C17 C19 H19B 108.7 . . ?
H19A C19 H19B 107.6 . . ?
C34 C20 C27 121.9(10) . . ?
C34 C20 H20 119.1 . . ?
C27 C20 H20 119.1 . . ?
C14 C21 C33 122.9(10) . . ?
C14 C21 H21 118.6 . . ?
C33 C21 H21 118.6 . . ?
C13 C22 C11 116.3(9) . . ?
C13 C22 H22A 108.2 . . ?
C11 C22 H22A 108.2 . . ?
C13 C22 H22B 108.2 . . ?
C11 C22 H22B 108.2 . . ?
H22A C22 H22B 107.4 . . ?
C27 C23 C37 123.0(10) . . ?
C27 C23 H23 118.5 . . ?
C37 C23 H23 118.5 . . ?
C16 C24 C25 118.7(10) . . ?
C16 C24 C32 118.8(9) . . ?
C25 C24 C32 122.5(9) . . ?
C5 C25 C24 122.8(9) . . ?
C5 C25 H25 118.6 . . ?
C24 C25 H25 118.6 . . ?
C31 C26 C33 121.2(10) . . ?
C31 C26 H26 119.4 . . ?
C33 C26 H26 119.4 . . ?
C23 C27 C20 122.8(9) . . ?
C23 C27 C33 117.8(9) . . ?
C20 C27 C33 119.3(9) . . ?
C17 C28 C11 114.3(9) . . ?
C17 C28 H28A 108.7 . . ?
C11 C28 H28A 108.7 . . ?
C17 C28 H28B 108.7 . . ?
C11 C28 H28B 108.7 . . ?
H28A C28 H28B 107.6 . . ?
C35 C29 C19 115.3(8) . . ?
C35 C29 H29A 108.4 . . ?
C19 C29 H29A 108.4 . . ?
C35 C29 H29B 108.4 . . ?
C19 C29 H29B 108.4 . . ?
H29A C29 H29B 107.5 . . ?
C18 C30 C36 119.8(10) . . ?
C18 C30 H30 120.1 . . ?
C36 C30 H30 120.1 . . ?
C26 C31 C34 120.8(10) . . ?
C26 C31 H31 119.6 . . ?
C34 C31 H31 119.6 . . ?
C36 C32 C24 120.3(11) . . ?
C36 C32 H32 119.9 . . ?
C24 C32 H32 119.9 . . ?
C21 C33 C26 123.3(10) . . ?
C21 C33 C27 119.6(10) . . ?
C26 C33 C27 117.0(9) . . ?
C20 C34 C31 119.8(11) . . ?
C20 C34 H34 120.1 . . ?
C31 C34 H34 120.1 . . ?
C29 C35 C12 112.2(10) . . ?
C29 C35 H35A 109.2 . . ?
C12 C35 H35A 109.2 . . ?
C29 C35 H35B 109.2 . . ?
C12 C35 H35B 109.2 . . ?
H35A C35 H35B 107.9 . . ?
C32 C36 C30 121.0(11) . . ?
C32 C36 H36 119.5 . . ?
C30 C36 H36 119.5 . . ?
C23 C37 C6 116.8(9) . . ?
C23 C37 C14 119.1(9) . . ?
C6 C37 C14 123.6(9) . . ?

loop_
_geom_bond_atom_site_label_1
_geom_bond_atom_site_label_2
_geom_bond_distance
_geom_bond_site_symmetry_2
_geom_bond_publ_flag
PT1 O2 1.977(8) . ?
PT1 O1 2.003(8) . ?
PT1 N3 2.017(9) . ?
PT1 N4 2.018(8) . ?
O1 C5 1.309(12) . ?
O2 C14 1.326(12) . ?
N3 C15 1.292(13) . ?
N3 C13 1.482(14) . ?
N4 C6 1.287(14) . ?
N4 C8 1.471(13) . ?
C5 C25 1.394(15) . ?
C5 C9 1.436(13) . ?
C6 C37 1.431(15) . ?
C6 H6 0.9300 . ?
C8 C12 1.526(15) . ?
C8 H8A 0.9700 . ?
C8 H8B 0.9700 . ?
C9 C10 1.396(14) . ?
C9 C15 1.444(15) . ?
C10 C16 1.394(15) . ?
C10 H10 0.9300 . ?
C11 C22 1.533(16) . ?
C11 C28 1.544(14) . ?
C11 H11A 0.9700 . ?
C11 H11B 0.9700 . ?
C12 C35 1.524(15) . ?
C12 H12A 0.9700 . ?
C12 H12B 0.9700 . ?
C13 C22 1.526(15) . ?
C13 H13A 0.9700 . ?
C13 H13B 0.9700 . ?
C14 C21 1.379(15) . ?
C14 C37 1.461(14) . ?
C15 H15 0.9300 . ?
C16 C24 1.415(14) . ?
C16 C18 1.427(15) . ?
C17 C28 1.537(15) . ?
C17 C19 1.544(16) . ?
C17 H17A 0.9700 . ?
C17 H17B 0.9700 . ?
C18 C30 1.369(17) . ?
C18 H18 0.9300 . ?
C19 C29 1.528(15) . ?
C19 H19A 0.9700 . ?
C19 H19B 0.9700 . ?
C20 C34 1.331(16) . ?
C20 C27 1.426(14) . ?
C20 H20 0.9300 . ?
C21 C33 1.402(14) . ?
C21 H21 0.9300 . ?
C22 H22A 0.9700 . ?
C22 H22B 0.9700 . ?
C23 C27 1.390(15) . ?
C23 C37 1.391(15) . ?
C23 H23 0.9300 . ?
C24 C25 1.415(14) . ?
C24 C32 1.430(16) . ?
C25 H25 0.9300 . ?
C26 C31 1.373(15) . ?
C26 C33 1.424(14) . ?
C26 H26 0.9300 . ?
C27 C33 1.435(14) . ?
C28 H28A 0.9700 . ?
C28 H28B 0.9700 . ?
C29 C35 1.526(16) . ?
C29 H29A 0.9700 . ?
C29 H29B 0.9700 . ?
C30 C36 1.429(16) . ?
C30 H30 0.9300 . ?
C31 C34 1.415(16) . ?
C31 H31 0.9300 . ?
C32 C36 1.365(15) . ?
C32 H32 0.9300 . ?
C34 H34 0.9300 . ?
C35 H35A 0.9700 . ?
C35 H35B 0.9700 . ?
C36 H36 0.9300 . ?

loop_
_geom_torsion_atom_site_label_1
_geom_torsion_atom_site_label_2
_geom_torsion_atom_site_label_3
_geom_torsion_atom_site_label_4
_geom_torsion
_geom_torsion_site_symmetry_1
_geom_torsion_site_symmetry_2
_geom_torsion_site_symmetry_3
_geom_torsion_site_symmetry_4
_geom_torsion_publ_flag
PT1 O1 C5 C25 157.0(8) . . . . ?
PT1 O1 C5 C9 -27.0(14) . . . . ?
C8 N4 C6 C37 -167.4(10) . . . . ?
PT1 N4 C6 C37 4.2(15) . . . . ?
C6 N4 C8 C12 107.6(11) . . . . ?
PT1 N4 C8 C12 -64.4(10) . . . . ?
O1 C5 C9 C10 -177.9(10) . . . . ?
C25 C5 C9 C10 -1.9(15) . . . . ?
O1 C5 C9 C15 -1.3(16) . . . . ?
C25 C5 C9 C15 174.7(10) . . . . ?
C5 C9 C10 C16 0.0(16) . . . . ?
C15 C9 C10 C16 -176.8(9) . . . . ?
N4 C8 C12 C35 -51.9(12) . . . . ?
C15 N3 C13 C22 120.2(11) . . . . ?
PT1 N3 C13 C22 -55.7(11) . . . . ?
PT1 O2 C14 C21 179.7(7) . . . . ?
PT1 O2 C14 C37 -0.7(12) . . . . ?
C13 N3 C15 C9 -176.2(9) . . . . ?
PT1 N3 C15 C9 -0.6(15) . . . . ?
C10 C9 C15 N3 -166.8(10) . . . . ?
C5 C9 C15 N3 16.6(17) . . . . ?
C9 C10 C16 C24 0.7(15) . . . . ?
C9 C10 C16 C18 -179.7(10) . . . . ?
C10 C16 C18 C30 179.4(10) . . . . ?
C24 C16 C18 C30 -1.1(16) . . . . ?
C28 C17 C19 C29 177.1(9) . . . . ?
O2 C14 C21 C33 178.9(9) . . . . ?
C37 C14 C21 C33 -0.7(15) . . . . ?
N3 C13 C22 C11 -49.1(13) . . . . ?
C28 C11 C22 C13 171.5(9) . . . . ?
C10 C16 C24 C25 0.5(14) . . . . ?
C18 C16 C24 C25 -179.1(10) . . . . ?
C10 C16 C24 C32 -178.9(9) . . . . ?
C18 C16 C24 C32 1.5(15) . . . . ?
O1 C5 C25 C24 179.5(10) . . . . ?
C9 C5 C25 C24 3.3(16) . . . . ?
C16 C24 C25 C5 -2.6(16) . . . . ?
C32 C24 C25 C5 176.8(10) . . . . ?
C37 C23 C27 C20 176.4(9) . . . . ?
C37 C23 C27 C33 1.1(15) . . . . ?
C34 C20 C27 C23 -172.6(11) . . . . ?
C34 C20 C27 C33 2.7(15) . . . . ?
C19 C17 C28 C11 -75.1(13) . . . . ?
C22 C11 C28 C17 -80.8(12) . . . . ?
C17 C19 C29 C35 -71.9(13) . . . . ?
C16 C18 C30 C36 1.0(17) . . . . ?
C33 C26 C31 C34 -0.2(15) . . . . ?
C16 C24 C32 C36 -1.9(16) . . . . ?
C25 C24 C32 C36 178.7(11) . . . . ?
C14 C21 C33 C26 -174.9(10) . . . . ?
C14 C21 C33 C27 1.9(15) . . . . ?
C31 C26 C33 C21 176.3(10) . . . . ?
C31 C26 C33 C27 -0.6(14) . . . . ?
C23 C27 C33 C21 -2.1(13) . . . . ?
C20 C27 C33 C21 -177.6(9) . . . . ?
C23 C27 C33 C26 174.9(9) . . . . ?
C20 C27 C33 C26 -0.6(13) . . . . ?
C27 C20 C34 C31 -3.5(16) . . . . ?
C26 C31 C34 C20 2.3(16) . . . . ?
C19 C29 C35 C12 -73.7(12) . . . . ?
C8 C12 C35 C29 168.5(9) . . . . ?
C24 C32 C36 C30 1.9(17) . . . . ?
C18 C30 C36 C32 -1.4(18) . . . . ?
C27 C23 C37 C6 -171.6(10) . . . . ?
C27 C23 C37 C14 0.2(15) . . . . ?
N4 C6 C37 C23 178.3(10) . . . . ?
N4 C6 C37 C14 6.9(17) . . . . ?
O2 C14 C37 C23 -180.0(9) . . . . ?
C21 C14 C37 C23 -0.4(14) . . . . ?
O2 C14 C37 C6 -8.8(14) . . . . ?
C21 C14 C37 C6 170.8(10) . . . . ?
